data_7112845
loop_
_publ_author_name
'Wang, Dehui'
'Zhang, Bingguang'
'He, Cheng'
'Wu, Pengyan'
'Duan, Chunying'

_publ_section_title
;
 A new chiral N-heterocyclic carbene silver(I) cylinder: synthesis,
 crystal structure and catalytic properties.
;
_journal_issue 26
_journal_name_full 'Chemical communications (Cambridge, England)'
_journal_page_first 4728
_journal_page_last 4730
_journal_paper_doi 10.1039/c000793e
_journal_volume 46
_journal_year 2010
_chemical_absolute_configuration unk
_chemical_formula_sum 'C47 H62 B3 F12 N7 O'
_chemical_formula_weight 1001.47
_chemical_name_systematic
;
?
;
_space_group_IT_number 173
_symmetry_cell_setting hexagonal
_symmetry_space_group_name_Hall 'P 6c'
_symmetry_space_group_name_H-M 'P 63'
_atom_sites_solution_hydrogens geom
_atom_sites_solution_primary direct
_atom_sites_solution_secondary difmap
_audit_creation_method SHELXL-97
_cell_angle_alpha 90.00
_cell_angle_beta 90.00
_cell_angle_gamma 120.00
_cell_formula_units_Z 2
_cell_length_a 17.0096(4)
_cell_length_b 17.0096(4)
_cell_length_c 11.8953(7)
_cell_measurement_reflns_used 2.20
_cell_measurement_temperature 298(2)
_cell_measurement_theta_max 3455
_cell_measurement_theta_min 21.35
_cell_volume 2980.5(2)
_computing_cell_refinement 'Bruker SMART'
_computing_data_collection 'Bruker SMART'
_computing_data_reduction 'Bruker SAINT'
_computing_molecular_graphics 'Bruker SHELXTL'
_computing_publication_material 'Bruker SHELXTL'
_computing_structure_refinement 'Bruker SHELXTL'
_computing_structure_solution 'Bruker SHELXTL'
_diffrn_ambient_temperature 298(2)
_diffrn_measured_fraction_theta_full 0.997
_diffrn_measured_fraction_theta_max 0.997
_diffrn_measurement_device_type 'CCD area detector'
_diffrn_measurement_method 'phi and omega scans'
_diffrn_radiation_monochromator graphite
_diffrn_radiation_source 'fine-focus sealed tube'
_diffrn_radiation_type MoK\a
_diffrn_radiation_wavelength 0.71073
_diffrn_reflns_av_R_equivalents 0.0666
_diffrn_reflns_av_sigmaI/netI 0.0495
_diffrn_reflns_limit_h_max 18
_diffrn_reflns_limit_h_min -20
_diffrn_reflns_limit_k_max 20
_diffrn_reflns_limit_k_min -20
_diffrn_reflns_limit_l_max 12
_diffrn_reflns_limit_l_min -14
_diffrn_reflns_number 16113
_diffrn_reflns_theta_full 24.99
_diffrn_reflns_theta_max 24.99
_diffrn_reflns_theta_min 2.20
_exptl_absorpt_coefficient_mu 0.093
_exptl_absorpt_correction_type none
_exptl_crystal_colour colorless
_exptl_crystal_density_diffrn 1.116
_exptl_crystal_density_method 'not measured'
_exptl_crystal_description block
_exptl_crystal_F_000 1048
_exptl_crystal_size_max 0.30
_exptl_crystal_size_mid 0.30
_exptl_crystal_size_min 0.25
_refine_diff_density_max 0.602
_refine_diff_density_min -0.339
_refine_diff_density_rms 0.111
_refine_ls_abs_structure_details 'Flack H D (1983), Acta Cryst. A39, 876-881'
_refine_ls_abs_structure_Flack -0.3(19)
_refine_ls_extinction_method none
_refine_ls_goodness_of_fit_ref 0.999
_refine_ls_hydrogen_treatment 'riding mode'
_refine_ls_matrix_type full
_refine_ls_number_parameters 211
_refine_ls_number_reflns 3428
_refine_ls_number_restraints 1
_refine_ls_restrained_S_all 0.998
_refine_ls_R_factor_all 0.0956
_refine_ls_R_factor_gt 0.0784
_refine_ls_shift/su_max 0.000
_refine_ls_shift/su_mean 0.000
_refine_ls_structure_factor_coef Fsqd
_refine_ls_weighting_details 'calc w=1/[\s^2^(Fo^2^)+(0.1840P)^2^+0.3744P] where P=(Fo^2^+2Fc^2^)/3'
_refine_ls_weighting_scheme calc
_refine_ls_wR_factor_gt 0.2186
_refine_ls_wR_factor_ref 0.2399
_reflns_number_gt 2736
_reflns_number_total 3428
_reflns_threshold_expression >2sigma(I)
_cod_data_source_file c000793e.txt
_cod_data_source_block 1
_cod_depositor_comments
;
The following automatic conversions were performed:

'_symmetry_cell_setting' value 'Hexagonal' changed to 'hexagonal'
according to
/usr/data/users/saulius/automatic-downloads/retrospective/RSC/lib/dictionaries/cif_core.dic
dictionary named 'cif_core.dic' version 2.4.2 from 2011-04-26.

Automatic conversion script
Id: cif_fix_values 2281 2013-09-26 08:29:07Z andrius 
;
_cod_original_sg_symbol_H-M P6(3)
_cod_database_code 7112845

loop_
_symmetry_equiv_pos_as_xyz
'x, y, z'
'-y, x-y, z'
'-x+y, -x, z'
'-x, -y, z+1/2'
'y, -x+y, z+1/2'
'x-y, x, z+1/2'

loop_
_atom_site_label
_atom_site_type_symbol
_atom_site_fract_x
_atom_site_fract_y
_atom_site_fract_z
_atom_site_U_iso_or_equiv
_atom_site_adp_type
_atom_site_occupancy
_atom_site_symmetry_multiplicity
_atom_site_calc_flag
_atom_site_refinement_flags
N2 N -0.6307(2) -0.7500(2) -0.9366(3) 0.0447(7) Uani 1 1 d .
N1 N -0.6487(2) -0.8871(2) -0.9261(3) 0.0458(7) Uani 1 1 d .
C14 C -0.5634(2) -0.5876(2) -0.9799(4) 0.0426(8) Uani 1 1 d .
C13 C -0.6502(2) -0.6800(2) -0.9769(4) 0.0482(8) Uani 1 1 d .
H13A H -0.6941 -0.6771 -0.9276 0.058 Uiso 1 1 calc R
H13B H -0.6762 -0.6956 -1.0517 0.058 Uiso 1 1 calc R
C12 C -0.6113(3) -0.7610(3) -0.8179(3) 0.0468(9) Uani 1 1 d .
H12A H -0.6686 -0.7860 -0.7763 0.056 Uiso 1 1 calc R
C11 C -0.5889(3) -0.8360(2) -0.8305(3) 0.0434(8) Uani 1 1 d .
H11A H -0.5259 -0.8084 -0.8565 0.052 Uiso 1 1 calc R
C10 C -0.5770(2) -0.9776(2) -0.9748(3) 0.0419(8) Uani 1 1 d .
C9 C -0.5638(3) -1.0366(2) -0.9079(3) 0.0482(9) Uani 1 1 d .
H9A H -0.6100 -1.0768 -0.8606 0.058 Uiso 1 1 calc R
C8 C -0.6614(2) -0.8289(2) -0.9857(4) 0.0434(8) Uani 1 1 d .
H8A H -0.6894 -0.8427 -1.0557 0.052 Uiso 1 1 calc R
C7 C -0.6646(2) -0.9750(2) -0.9673(4) 0.0493(9) Uani 1 1 d .
H7A H -0.6926 -0.9865 -1.0411 0.059 Uiso 1 1 calc R
H7B H -0.7063 -1.0226 -0.9171 0.059 Uiso 1 1 calc R
C6 C -0.4927(3) -0.5731(3) -1.0489(3) 0.0502(9) Uani 1 1 d .
H6A H -0.4993 -0.6191 -1.0972 0.060 Uiso 1 1 calc R
C5 C -0.5545(3) -0.5180(3) -0.9110(3) 0.0462(9) Uani 1 1 d .
H5A H -0.6031 -0.5259 -0.8668 0.055 Uiso 1 1 calc R
C4 C -0.5364(4) -0.7223(3) -0.6362(4) 0.0606(12) Uani 1 1 d .
H4A H -0.5918 -0.7387 -0.5953 0.073 Uiso 1 1 calc R
H4B H -0.4862 -0.6757 -0.5932 0.073 Uiso 1 1 calc R
C3 C -0.5401(3) -0.6829(3) -0.7501(4) 0.0541(10) Uani 1 1 d .
H3A H -0.5565 -0.6362 -0.7409 0.065 Uiso 1 1 calc R
H3B H -0.4816 -0.6565 -0.7874 0.065 Uiso 1 1 calc R
C2 C -0.5084(3) -0.9204(3) -1.0481(3) 0.0502(9) Uani 1 1 d .
H2A H -0.5175 -0.8828 -1.0966 0.060 Uiso 1 1 calc R
C1 C -0.5247(4) -0.8066(3) -0.6447(4) 0.0619(11) Uani 1 1 d .
H1A H -0.4647 -0.7880 -0.6737 0.074 Uiso 1 1 calc R
H1B H -0.5288 -0.8311 -0.5699 0.074 Uiso 1 1 calc R
C15 C -0.5950(3) -0.8807(3) -0.7196(4) 0.0588(11) Uani 1 1 d .
H15A H -0.5816 -0.9296 -0.7285 0.071 Uiso 1 1 calc R
H15B H -0.6553 -0.9054 -0.6878 0.071 Uiso 1 1 calc R
F4 F -0.6589(3) -0.9016(3) -0.2343(3) 0.1040(12) Uani 1 1 d .
F3 F -0.6165(4) -0.8132(3) -0.3860(3) 0.1292(17) Uani 1 1 d .
F2 F -0.6632(5) -0.7726(4) -0.2356(3) 0.144(2) Uani 1 1 d .
B1 B -0.6180(6) -0.8141(5) -0.2730(5) 0.0761(18) Uani 1 1 d .
F1 F -0.5341(5) -0.7687(4) -0.2262(7) 0.180(3) Uani 1 1 d .
C21 C -0.3333 -0.6667 -0.996(8) 0.22(5) Uani 1 3 d S
C20 C -0.3333 -0.6667 -1.117(3) 0.165(13) Uani 1 3 d S
N10 N -0.3333 -0.6667 -0.905(5) 0.19(2) Uani 1 3 d S
O1W O -0.3333 -0.6667 -0.411(4) 0.34(2) Uani 1 3 d S

loop_
_atom_site_aniso_label
_atom_site_aniso_U_11
_atom_site_aniso_U_22
_atom_site_aniso_U_33
_atom_site_aniso_U_23
_atom_site_aniso_U_13
_atom_site_aniso_U_12
N2 0.0509(17) 0.0401(16) 0.0445(17) 0.0052(13) -0.0011(13) 0.0237(14)
N1 0.0424(15) 0.0391(15) 0.0525(18) 0.0042(14) 0.0023(14) 0.0179(12)
C14 0.0445(18) 0.0415(17) 0.0494(19) 0.0052(16) -0.0036(17) 0.0273(15)
C13 0.0472(19) 0.048(2) 0.056(2) 0.0070(19) -0.0010(19) 0.0288(16)
C12 0.053(2) 0.045(2) 0.047(2) 0.0060(16) 0.0071(16) 0.0283(18)
C11 0.0460(19) 0.0394(18) 0.046(2) 0.0039(15) 0.0022(16) 0.0222(16)
C10 0.0417(18) 0.0330(16) 0.0476(19) -0.0059(15) -0.0062(16) 0.0161(14)
C9 0.0443(19) 0.0338(17) 0.056(2) 0.0039(16) 0.0023(17) 0.0116(15)
C8 0.0413(18) 0.0406(18) 0.047(2) 0.0038(17) 0.0015(16) 0.0195(15)
C7 0.050(2) 0.0382(18) 0.059(2) 0.0011(17) -0.0004(18) 0.0215(16)
C6 0.058(2) 0.049(2) 0.049(2) -0.0031(17) -0.0008(18) 0.0309(19)
C5 0.0452(19) 0.052(2) 0.052(2) 0.0058(18) 0.0072(16) 0.0325(17)
C4 0.091(3) 0.064(3) 0.040(2) -0.0010(18) 0.000(2) 0.048(3)
C3 0.064(2) 0.050(2) 0.052(2) -0.0025(18) -0.005(2) 0.0310(19)
C2 0.057(2) 0.046(2) 0.048(2) 0.0032(17) -0.0041(17) 0.0260(18)
C1 0.092(3) 0.066(3) 0.041(2) 0.0029(19) -0.004(2) 0.049(3)
C15 0.082(3) 0.055(2) 0.048(2) 0.0085(18) 0.006(2) 0.041(2)
F4 0.171(3) 0.093(2) 0.071(2) 0.0159(18) 0.008(2) 0.083(2)
F3 0.252(5) 0.121(3) 0.068(2) 0.022(2) 0.036(3) 0.133(4)
F2 0.289(6) 0.168(4) 0.069(2) 0.010(3) 0.022(3) 0.186(5)
B1 0.118(5) 0.077(4) 0.057(4) 0.000(3) -0.008(3) 0.067(4)
F1 0.190(5) 0.129(4) 0.209(7) -0.002(4) -0.059(6) 0.070(4)
C21 0.049(7) 0.049(7) 0.56(15) 0.000 0.000 0.025(3)
C20 0.112(12) 0.112(12) 0.27(3) 0.000 0.000 0.056(6)
N10 0.082(9) 0.082(9) 0.42(6) 0.000 0.000 0.041(5)
O1W 0.243(14) 0.243(14) 0.52(7) 0.000 0.000 0.122(7)

loop_
_atom_type_symbol
_atom_type_description
_atom_type_scat_dispersion_real
_atom_type_scat_dispersion_imag
_atom_type_scat_source
C C 0.0033 0.0016 'International Tables Vol C Tables 4.2.6.8 and 6.1.1.4'
H H 0.0000 0.0000 'International Tables Vol C Tables 4.2.6.8 and 6.1.1.4'
N N 0.0061 0.0033 'International Tables Vol C Tables 4.2.6.8 and 6.1.1.4'
O O 0.0106 0.0060 'International Tables Vol C Tables 4.2.6.8 and 6.1.1.4'
B B 0.0013 0.0007 'International Tables Vol C Tables 4.2.6.8 and 6.1.1.4'
F F 0.0171 0.0103 'International Tables Vol C Tables 4.2.6.8 and 6.1.1.4'

loop_
_geom_angle_atom_site_label_1
_geom_angle_atom_site_label_2
_geom_angle_atom_site_label_3
_geom_angle
_geom_angle_site_symmetry_1
_geom_angle_site_symmetry_3
C8 N2 C13 123.4(3) . .
C8 N2 C12 107.1(3) . .
C13 N2 C12 124.7(3) . .
C8 N1 C7 124.7(4) . .
C8 N1 C11 107.0(3) . .
C7 N1 C11 125.4(3) . .
C6 C14 C5 119.3(3) . .
C6 C14 C13 120.6(3) . .
C5 C14 C13 120.1(4) . .
N2 C13 C14 110.4(3) . .
N2 C12 C3 121.9(3) . .
N2 C12 C11 100.3(3) . .
C3 C12 C11 111.5(3) . .
N1 C11 C15 121.6(3) . .
N1 C11 C12 100.6(3) . .
C15 C11 C12 111.0(3) . .
C9 C10 C2 118.9(3) . .
C9 C10 C7 120.4(4) . .
C2 C10 C7 120.7(3) . .
C10 C9 C5 120.6(3) . 2_445
N2 C8 N1 113.5(4) . .
N1 C7 C10 111.5(3) . .
C14 C6 C2 121.2(4) . 3_545
C14 C5 C9 119.9(3) . 3_545
C3 C4 C1 113.7(3) . .
C12 C3 C4 106.2(3) . .
C6 C2 C10 120.0(3) 2_445 .
C15 C1 C4 113.4(4) . .
C11 C15 C1 105.6(3) . .
F3 B1 F2 109.7(5) . .
F3 B1 F1 113.2(7) . .
F2 B1 F1 106.2(6) . .
F3 B1 F4 110.1(5) . .
F2 B1 F4 110.1(6) . .
F1 B1 F4 107.3(5) . .
N10 C21 C20 180.00(5) . .

loop_
_geom_bond_atom_site_label_1
_geom_bond_atom_site_label_2
_geom_bond_distance
_geom_bond_site_symmetry_2
N2 C8 1.310(5) .
N2 C13 1.466(5) .
N2 C12 1.484(5) .
N1 C8 1.320(5) .
N1 C7 1.463(5) .
N1 C11 1.483(5) .
C14 C6 1.372(6) .
C14 C5 1.386(5) .
C14 C13 1.526(5) .
C12 C3 1.507(6) .
C12 C11 1.510(5) .
C11 C15 1.500(5) .
C10 C9 1.385(5) .
C10 C2 1.390(6) .
C10 C7 1.515(5) .
C9 C5 1.390(6) 2_445
C6 C2 1.380(6) 3_545
C5 C9 1.390(6) 3_545
C4 C3 1.528(6) .
C4 C1 1.545(6) .
C2 C6 1.380(6) 2_445
C1 C15 1.519(7) .
F4 B1 1.370(8) .
F3 B1 1.345(8) .
F2 B1 1.352(7) .
B1 F1 1.356(10) .
C21 N10 1.09(11) .
C21 C20 1.43(7) .
